data_4321218
loop_
_publ_author_name
'Fred B. Stocker'
'Doyle Britton'
'Victor G. Young'

_publ_section_title
;
 Crystal Structures of a Family of Silver Cyanide Complexes of Thiourea
 and Substituted Thioureas
;
_journal_name_full 'Inorganic Chemistry'
_journal_page_first 3479
_journal_page_last 3484
_journal_paper_doi 10.1021/ic990859l
_journal_volume 39
_journal_year 2000
_chemical_compound_source synthesis
_chemical_formula_sum 'C8 H16 Ag2 N6 S2'
_chemical_formula_weight 476.13
_chemical_name_systematic
;
 silver(I) cyanide dimethylthiourea complex 1/1
;
_space_group_IT_number 11
_symmetry_cell_setting monoclinic
_symmetry_space_group_name_Hall '-P 2yb'
_symmetry_space_group_name_H-M 'P 1 21/m 1'
_atom_sites_solution_hydrogens geom
_atom_sites_solution_primary direct
_atom_sites_solution_secondary difmap
_audit_creation_method SHELXL
_cell_angle_alpha 90.00
_cell_angle_beta 92.418(2)
_cell_angle_gamma 90.00
_cell_formula_units_Z 2
_cell_length_a 7.1482(7)
_cell_length_b 14.7764(15)
_cell_length_c 7.3366(7)
_cell_measurement_reflns_used 685
_cell_measurement_temperature 298(2)
_cell_measurement_theta_max 24.9
_cell_measurement_theta_min 2.8
_cell_volume 774.24(13)
_computing_cell_refinement 'SAINT (Siemens, 1995)'
_computing_data_collection 'ASTRO (Siemens, 1995)'
_computing_data_reduction SAINT
_computing_molecular_graphics SHELXTL
_computing_publication_material SHELXTL
_computing_structure_refinement SHELXTL
_computing_structure_solution 'SHELXTL (Sheldrick, 1996)'
_diffrn_ambient_temperature 298(2)
_diffrn_measurement_device 'Siemens SMART area detector diffractometer'
_diffrn_measurement_method 'omega scans'
_diffrn_radiation_monochromator graphite
_diffrn_radiation_source 'fine-focus sealed tube'
_diffrn_radiation_type MoK\a
_diffrn_radiation_wavelength 0.71073
_diffrn_reflns_av_R_equivalents 0.0413
_diffrn_reflns_av_sigmaI/netI 0.0375
_diffrn_reflns_limit_h_max 8
_diffrn_reflns_limit_h_min -7
_diffrn_reflns_limit_k_max 17
_diffrn_reflns_limit_k_min -16
_diffrn_reflns_limit_l_max 8
_diffrn_reflns_limit_l_min -8
_diffrn_reflns_number 3820
_diffrn_reflns_theta_max 25.08
_diffrn_reflns_theta_min 2.76
_diffrn_standards_decay_% 'less than 1%'
_diffrn_standards_interval_time '6 hours'
_diffrn_standards_number 157
_exptl_absorpt_coefficient_mu 2.791
_exptl_absorpt_correction_T_max 0.80
_exptl_absorpt_correction_T_min 0.59
_exptl_absorpt_correction_type multi-scan
_exptl_absorpt_process_details 'SADABS (Sheldrick, 1996; Blessing, 1995)'
_exptl_crystal_colour colorless
_exptl_crystal_density_diffrn 2.042
_exptl_crystal_density_meas ?
_exptl_crystal_description plate
_exptl_crystal_F_000 464
_exptl_crystal_size_max 0.45
_exptl_crystal_size_mid 0.20
_exptl_crystal_size_min 0.08
_refine_diff_density_max 0.596
_refine_diff_density_min -0.841
_refine_diff_density_rms 0.099
_refine_ls_extinction_method none
_refine_ls_goodness_of_fit_all 1.083
_refine_ls_goodness_of_fit_obs 1.106
_refine_ls_hydrogen_treatment riding
_refine_ls_matrix_type full
_refine_ls_number_parameters 101
_refine_ls_number_reflns 1418
_refine_ls_number_restraints 0
_refine_ls_restrained_S_all 1.083
_refine_ls_restrained_S_obs 1.106
_refine_ls_R_factor_all 0.054
_refine_ls_R_factor_obs 0.037
_refine_ls_shift/esd_max 0.001
_refine_ls_shift/esd_mean 0.000
_refine_ls_structure_factor_coef Fsqd
_refine_ls_weighting_details 'w=1/[\s^2^(Fo^2^)+(0.0192P)^2^+1.8170P] where P=(Fo^2^+2Fc^2^)/3'
_refine_ls_weighting_scheme calc
_refine_ls_wR_factor_all 0.076
_refine_ls_wR_factor_obs 0.069
_reflns_number_observed 1143
_reflns_number_total 1418
_reflns_observed_criterion >2sigma(I)
_cod_data_source_file ic990859l_4.cif
_cod_data_source_block (3)AgCN(dmtu)
_cod_depositor_comments
;
The following automatic conversions were performed:

'_exptl_crystal_density_meas' value 'not measured' was changed to '?'
- the value is perceived as not measured.

Automatic conversion script
Id: cif_fix_values 3008 2015-01-20 13:52:24Z robertas 

The following automatic conversions were performed:

'_refine_ls_weighting_scheme' value 'calc
w=1/[\s^2^(Fo^2^)+(0.0192P)^2^+1.8170P] where P=(Fo^2^+2Fc^2^)/3' was
changed to 'calc'. New tag '_refine_ls_weighting_details' was
created. The value of the new tag was set to
'w=1/[\s^2^(Fo^2^)+(0.0192P)^2^+1.8170P] where P=(Fo^2^+2Fc^2^)/3'.

Automatic conversion script
Id: cif_fix_values 3143 2015-03-26 13:38:13Z robertas 
;
_cod_database_code 4321218

loop_
_symmetry_equiv_pos_as_xyz
'x, y, z'
'-x, y+1/2, -z'
'-x, -y, -z'
'x, -y-1/2, z'

loop_
_atom_site_aniso_label
_atom_site_aniso_U_11
_atom_site_aniso_U_22
_atom_site_aniso_U_33
_atom_site_aniso_U_23
_atom_site_aniso_U_13
_atom_site_aniso_U_12
Ag1 0.0499(4) 0.0333(3) 0.0616(4) 0.000 -0.0052(3) 0.000
Ag2 0.0451(4) 0.0734(5) 0.0546(4) 0.000 -0.0159(3) 0.000
C1 0.043(4) 0.037(4) 0.043(4) 0.000 0.000(4) 0.000
N1 0.053(4) 0.041(4) 0.046(4) 0.000 -0.007(3) 0.000
C2 0.036(4) 0.033(4) 0.055(5) 0.000 0.001(4) 0.000
N2 0.034(3) 0.037(4) 0.077(5) 0.000 -0.012(3) 0.000
S1 0.0362(7) 0.0290(7) 0.0521(8) -0.0003(6) -0.0045(6) -0.0019(5)
C11 0.039(3) 0.026(3) 0.035(3) 0.001(2) 0.003(2) -0.003(2)
N12 0.038(2) 0.035(3) 0.061(3) 0.000(2) -0.004(2) 0.003(2)
C12 0.039(3) 0.052(4) 0.057(4) -0.003(3) -0.005(3) -0.007(3)
N13 0.035(2) 0.034(3) 0.060(3) 0.000(2) 0.000(2) -0.004(2)
C13 0.046(3) 0.036(3) 0.095(5) 0.002(3) -0.002(4) 0.002(3)

loop_
_atom_site_label
_atom_site_type_symbol
_atom_site_fract_x
_atom_site_fract_y
_atom_site_fract_z
_atom_site_U_iso_or_equiv
_atom_site_thermal_displace_type
_atom_site_occupancy
_atom_site_calc_flag
_atom_site_refinement_flags
_atom_site_disorder_group
Ag1 Ag 0.37511(8) 0.2500 0.11831(9) 0.0485(2) Uani 1 d S .
Ag2 Ag 0.10414(9) 0.2500 0.44116(9) 0.0582(2) Uani 1 d S .
C1 C 0.3031(10) 0.2500 0.6566(10) 0.041(2) Uani 1 d S .
N1 N 0.4055(9) 0.2500 0.7782(9) 0.047(2) Uani 1 d S .
C2 C -0.1578(10) 0.2500 0.3033(10) 0.041(2) Uani 1 d S .
N2 N -0.3035(8) 0.2500 0.2316(9) 0.050(2) Uani 1 d S .
S1 S 0.2306(2) 0.40151(9) 0.1721(2) 0.0393(3) Uani 1 d . .
C11 C 0.4086(6) 0.4763(3) 0.2244(6) 0.0334(11) Uani 1 d . .
N12 N 0.5800(5) 0.4478(3) 0.2707(6) 0.0447(11) Uani 1 d . .
H12A H 0.5972(5) 0.3902(3) 0.2753(6) 0.064(20) Uiso 1 calc R .
C12 C 0.7416(7) 0.5047(4) 0.3145(8) 0.0496(14) Uani 1 d . .
H12A H 0.8504(12) 0.4674(4) 0.3352(46) 0.086(22) Uiso 1 calc R .
H12B H 0.7196(21) 0.5392(18) 0.4224(28) 0.064(18) Uiso 1 calc R .
H12C H 0.7614(29) 0.5452(16) 0.2147(21) 0.061(18) Uiso 1 calc R .
N13 N 0.3773(6) 0.5650(3) 0.2228(6) 0.0427(10) Uani 1 d . .
H13A H 0.4708(6) 0.5997(3) 0.2507(6) 0.067(19) Uiso 1 calc R .
C13 C 0.1982(8) 0.6084(4) 0.1777(10) 0.059(2) Uani 1 d . .
H13A H 0.2196(8) 0.6689(12) 0.1356(61) 0.127(30) Uiso 1 calc R .
H13B H 0.1249(27) 0.6104(28) 0.2842(18) 0.094(25) Uiso 1 calc R .
H13C H 0.1323(29) 0.5746(18) 0.0836(45) 0.113(29) Uiso 1 calc R .

loop_
_atom_type_symbol
_atom_type_description
_atom_type_scat_dispersion_real
_atom_type_scat_dispersion_imag
_atom_type_scat_source
C C 0.0033 0.0016 'International Tables Vol C Tables 4.2.6.8 and 6.1.1.4'
H H 0.0000 0.0000 'International Tables Vol C Tables 4.2.6.8 and 6.1.1.4'
N N 0.0061 0.0033 'International Tables Vol C Tables 4.2.6.8 and 6.1.1.4'
S S 0.1246 0.1234 'International Tables Vol C Tables 4.2.6.8 and 6.1.1.4'
Ag Ag -0.8971 1.1015 'International Tables Vol C Tables 4.2.6.8 and 6.1.1.4'

loop_
_geom_angle_atom_site_label_1
_geom_angle_atom_site_label_2
_geom_angle_atom_site_label_3
_geom_angle
_geom_angle_site_symmetry_1
_geom_angle_site_symmetry_3
_geom_angle_publ_flag
N2 Ag1 S1 109.83(6) 1_655 . ?
N2 Ag1 S1 109.83(6) 1_655 4_565 ?
S1 Ag1 S1 126.80(6) . 4_565 ?
N2 Ag1 N1 102.8(2) 1_655 1_554 ?
S1 Ag1 N1 102.12(7) . 1_554 ?
S1 Ag1 N1 102.12(7) 4_565 1_554 ?
N2 Ag1 Ag2 110.6(2) 1_655 . ?
S1 Ag1 Ag2 66.87(3) . . ?
S1 Ag1 Ag2 66.87(3) 4_565 . ?
N1 Ag1 Ag2 146.66(15) 1_554 . ?
C1 Ag2 C2 159.6(3) . . ?
C1 Ag2 Ag1 98.6(2) . . ?
C2 Ag2 Ag1 101.8(2) . . ?
N1 C1 Ag2 177.3(7) . . ?
C1 N1 Ag1 134.7(6) . 1_556 ?
N2 C2 Ag2 178.3(7) . . ?
C2 N2 Ag1 172.9(7) . 1_455 ?
C11 S1 Ag1 107.7(2) . . ?
N12 C11 N13 118.0(4) . . ?
N12 C11 S1 121.4(4) . . ?
N13 C11 S1 120.6(4) . . ?
C11 N12 C12 126.1(5) . . ?
C11 N12 H12A 116.9(3) . . ?
C12 N12 H12A 116.9(3) . . ?
N12 C12 H12A 109.5(3) . . ?
N12 C12 H12B 109.5(3) . . ?
H12A C12 H12B 109.5 . . ?
N12 C12 H12C 109.5(3) . . ?
H12A C12 H12C 109.5 . . ?
H12B C12 H12C 109.5 . . ?
C11 N13 C13 125.6(4) . . ?
C11 N13 H13A 117.2(3) . . ?
C13 N13 H13A 117.2(3) . . ?
N13 C13 H13A 109.5(3) . . ?
N13 C13 H13B 109.5(3) . . ?
H13A C13 H13B 109.5 . . ?
N13 C13 H13C 109.5(3) . . ?
H13A C13 H13C 109.5 . . ?
H13B C13 H13C 109.5 . . ?

loop_
_geom_bond_atom_site_label_1
_geom_bond_atom_site_label_2
_geom_bond_distance
_geom_bond_site_symmetry_2
_geom_bond_publ_flag
Ag1 N2 2.410(6) 1_655 ?
Ag1 S1 2.5038(13) . ?
Ag1 S1 2.5038(13) 4_565 ?
Ag1 N1 2.514(6) 1_554 ?
Ag1 Ag2 3.1224(10) . ?
Ag2 C1 2.081(7) . ?
Ag2 C2 2.090(7) . ?
C1 N1 1.130(8) . ?
N1 Ag1 2.514(6) 1_556 ?
C2 N2 1.147(9) . ?
N2 Ag1 2.410(6) 1_455 ?
S1 C11 1.716(5) . ?
C11 N12 1.326(6) . ?
C11 N13 1.329(6) . ?
N12 C12 1.454(6) . ?
N12 H12A 0.86 . ?
C12 H12A 0.96 . ?
C12 H12B 0.96 . ?
C12 H12C 0.96 . ?
N13 C13 1.458(7) . ?
N13 H13A 0.86 . ?
C13 H13A 0.96 . ?
C13 H13B 0.96 . ?
C13 H13C 0.96 . ?

loop_
_geom_torsion_atom_site_label_1
_geom_torsion_atom_site_label_2
_geom_torsion_atom_site_label_3
_geom_torsion_atom_site_label_4
_geom_torsion
_geom_torsion_site_symmetry_1
_geom_torsion_site_symmetry_2
_geom_torsion_site_symmetry_3
_geom_torsion_site_symmetry_4
_geom_torsion_publ_flag
N2 Ag1 Ag2 C1 0.0 1_655 . . . ?
S1 Ag1 Ag2 C1 -103.52(3) . . . . ?
S1 Ag1 Ag2 C1 103.52(3) 4_565 . . . ?
N1 Ag1 Ag2 C1 180.0 1_554 . . . ?
N2 Ag1 Ag2 C2 180.0 1_655 . . . ?
S1 Ag1 Ag2 C2 76.48(3) . . . . ?
S1 Ag1 Ag2 C2 -76.48(3) 4_565 . . . ?
N1 Ag1 Ag2 C2 0.0 1_554 . . . ?
C2 Ag2 C1 N1 0.00(3) . . . . ?
Ag1 Ag2 C1 N1 180.00(3) . . . . ?
Ag2 C1 N1 Ag1 0.00(3) . . . 1_556 ?
C1 Ag2 C2 N2 0.00(2) . . . . ?
Ag1 Ag2 C2 N2 180.00(2) . . . . ?
Ag2 C2 N2 Ag1 0.00(2) . . . 1_455 ?
N2 Ag1 S1 C11 14.6(2) 1_655 . . . ?
S1 Ag1 S1 C11 150.7(2) 4_565 . . . ?
N1 Ag1 S1 C11 -93.9(2) 1_554 . . . ?
Ag2 Ag1 S1 C11 119.2(2) . . . . ?
Ag1 S1 C11 N12 -15.2(4) . . . . ?
Ag1 S1 C11 N13 166.0(4) . . . . ?
N13 C11 N12 C12 -2.3(7) . . . . ?
S1 C11 N12 C12 178.9(4) . . . . ?
N12 C11 N13 C13 -179.3(5) . . . . ?
S1 C11 N13 C13 -0.4(7) . . . . ?
